data_7034774
loop_
_publ_author_name
'Mansell, S. M.'
'Russell, C. A.'
'Wass, D. F.'

_publ_section_title
;
 Synthesis of chelating diamido Sn(iv) compounds from oxidation of Sn(ii)
 and directly from Sn(iv) precursors.
;
_journal_issue 21
_journal_name_full 'Dalton transactions (Cambridge, England : 2003)'
_journal_page_first 9756
_journal_page_last 9765
_journal_paper_doi 10.1039/c5dt01022e
_journal_volume 44
_journal_year 2015
_chemical_formula_moiety 'C28 H44 N2 Sn'
_chemical_formula_sum 'C28 H44 N2 Sn'
_chemical_formula_weight 527.34
_chemical_name_systematic
; 
 ? 
;
_space_group_IT_number 33
_symmetry_cell_setting orthorhombic
_symmetry_space_group_name_Hall 'P 2c -2n'
_symmetry_space_group_name_H-M 'P n a 21'
_atom_sites_solution_hydrogens geom
_atom_sites_solution_primary direct
_atom_sites_solution_secondary difmap
_audit_creation_method SHELXL-97
_audit_update_record
;
2014-10-03 deposited with the CCDC.
2015-04-21 downloaded from the CCDC.
;
_cell_angle_alpha 90.00
_cell_angle_beta 90.00
_cell_angle_gamma 90.00
_cell_formula_units_Z 4
_cell_length_a 9.480(6)
_cell_length_b 18.791(12)
_cell_length_c 15.689(10)
_cell_measurement_reflns_used 30081
_cell_measurement_temperature 100(2)
_cell_measurement_theta_max 24.998
_cell_measurement_theta_min 2.168
_cell_volume 2795(3)
_computing_cell_refinement 'Bruker SMART V5.054 (Bruker, 1998)'
_computing_data_collection 'Bruker SMART V5.054 (Bruker, 1998)'
_computing_data_reduction 'Bruker SAINT V6.0 (Bruker, 1998)'
_computing_molecular_graphics 'Bruker SHELXTL V6.1 (Bruker AXS, 2000)'
_computing_publication_material 'Bruker SHELXTL V6.1 (Bruker AXS, 2000)'
_computing_structure_refinement 'SHELXL-97 (Sheldrick, 1997)'
_computing_structure_solution 'SHELXS-97 (Sheldrick, 1990)'
_diffrn_ambient_temperature 100(2)
_diffrn_detector_area_resol_mean 8.2
_diffrn_measured_fraction_theta_full 0.999
_diffrn_measured_fraction_theta_max 0.999
_diffrn_measurement_device_type 'CCD area detector'
_diffrn_measurement_method 'phi and omega scans'
_diffrn_radiation_monochromator graphite
_diffrn_radiation_source 'fine-focus sealed tube'
_diffrn_radiation_type MoK\a
_diffrn_radiation_wavelength 0.71073
_diffrn_reflns_av_R_equivalents 0.1192
_diffrn_reflns_av_sigmaI/netI 0.1011
_diffrn_reflns_limit_h_max 12
_diffrn_reflns_limit_h_min -12
_diffrn_reflns_limit_k_max 23
_diffrn_reflns_limit_k_min -24
_diffrn_reflns_limit_l_max 19
_diffrn_reflns_limit_l_min -20
_diffrn_reflns_number 26833
_diffrn_reflns_theta_full 27.56
_diffrn_reflns_theta_max 27.56
_diffrn_reflns_theta_min 1.69
_diffrn_standards_decay_% 0
_diffrn_standards_number 0
_exptl_absorpt_coefficient_mu 0.930
_exptl_absorpt_correction_T_max 0.950000
_exptl_absorpt_correction_T_min 0.680782
_exptl_absorpt_correction_type multi-scan
_exptl_absorpt_process_details 'SADABS V2.10 (Sheldrick, 2003)'
_exptl_crystal_colour colourless
_exptl_crystal_density_diffrn 1.253
_exptl_crystal_density_method 'not measured'
_exptl_crystal_description block
_exptl_crystal_F_000 1104
_exptl_crystal_size_max 0.30
_exptl_crystal_size_mid 0.20
_exptl_crystal_size_min 0.05
_refine_diff_density_max 0.685
_refine_diff_density_min -0.593
_refine_diff_density_rms 0.096
_refine_ls_abs_structure_details 'Flack H D (1983), Acta Cryst. A39, 876-881'
_refine_ls_abs_structure_Flack -0.05(3)
_refine_ls_extinction_method none
_refine_ls_goodness_of_fit_ref 1.036
_refine_ls_hydrogen_treatment constr
_refine_ls_matrix_type full
_refine_ls_number_parameters 291
_refine_ls_number_reflns 6345
_refine_ls_number_restraints 1
_refine_ls_restrained_S_all 1.036
_refine_ls_R_factor_all 0.0995
_refine_ls_R_factor_gt 0.0503
_refine_ls_shift/su_max 0.000
_refine_ls_shift/su_mean 0.000
_refine_ls_structure_factor_coef Fsqd
_refine_ls_weighting_details 'calc w=1/[\s^2^(Fo^2^)+(0.0277P)^2^+0.0000P] where P=(Fo^2^+2Fc^2^)/3'
_refine_ls_weighting_scheme calc
_refine_ls_wR_factor_gt 0.0752
_refine_ls_wR_factor_ref 0.0863
_reflns_number_gt 4256
_reflns_number_total 6345
_reflns_threshold_expression >2sigma(I)
_cod_data_source_file c5dt01022e2.cif
_cod_data_source_block 1
_cod_depositor_comments 'Adding full bibliography for 7034774--7034789.cif.'
_cod_database_code 7034774

loop_
_symmetry_equiv_pos_as_xyz
'x, y, z'
'-x, -y, z+1/2'
'x+1/2, -y+1/2, z'
'-x+1/2, y+1/2, z+1/2'

loop_
_atom_site_label
_atom_site_type_symbol
_atom_site_fract_x
_atom_site_fract_y
_atom_site_fract_z
_atom_site_U_iso_or_equiv
_atom_site_adp_type
_atom_site_occupancy
_atom_site_symmetry_multiplicity
_atom_site_calc_flag
_atom_site_refinement_flags
Sn1 Sn 0.86730(3) 0.446246(16) 0.75830(3) 0.02323(9) Uani 1 1 d .
N1 N 0.6767(4) 0.4805(2) 0.7945(3) 0.0227(11) Uani 1 1 d .
N2 N 0.9097(4) 0.4469(2) 0.8850(3) 0.0247(10) Uani 1 1 d .
C1 C 0.8663(7) 0.3390(3) 0.7152(4) 0.0489(17) Uani 1 1 d .
H1A H 0.8081 0.3100 0.7535 0.073 Uiso 1 1 calc R
H1B H 0.9629 0.3205 0.7148 0.073 Uiso 1 1 calc R
H1C H 0.8272 0.3369 0.6574 0.073 Uiso 1 1 calc R
C2 C 0.9752(6) 0.5173(3) 0.6774(4) 0.0369(16) Uani 1 1 d .
H2A H 0.9653 0.5015 0.6181 0.055 Uiso 1 1 calc R
H2B H 1.0754 0.5182 0.6928 0.055 Uiso 1 1 calc R
H2C H 0.9353 0.5651 0.6835 0.055 Uiso 1 1 calc R
C3 C 0.6548(5) 0.4663(3) 0.8850(4) 0.0279(14) Uani 1 1 d .
H3A H 0.6186 0.4173 0.8923 0.034 Uiso 1 1 calc R
H3B H 0.5832 0.4996 0.9078 0.034 Uiso 1 1 calc R
C4 C 0.7902(5) 0.4746(3) 0.9345(4) 0.0320(15) Uani 1 1 d .
H4A H 0.8060 0.5256 0.9475 0.038 Uiso 1 1 calc R
H4B H 0.7830 0.4485 0.9891 0.038 Uiso 1 1 calc R
C5 C 0.5728(5) 0.5184(3) 0.7472(5) 0.0220(15) Uani 1 1 d .
C6 C 0.4705(6) 0.4805(3) 0.7006(4) 0.0271(14) Uani 1 1 d .
C7 C 0.3771(6) 0.5198(3) 0.6506(4) 0.0322(14) Uani 1 1 d .
H7 H 0.3082 0.4951 0.6181 0.039 Uiso 1 1 calc R
C8 C 0.3810(6) 0.5925(3) 0.6465(4) 0.0348(15) Uani 1 1 d .
H8 H 0.3166 0.6175 0.6111 0.042 Uiso 1 1 calc R
C9 C 0.4779(6) 0.6288(3) 0.6938(4) 0.0305(14) Uani 1 1 d .
H9 H 0.4779 0.6793 0.6928 0.037 Uiso 1 1 calc R
C10 C 0.5760(5) 0.5936(3) 0.7431(4) 0.0211(15) Uani 1 1 d .
C11 C 0.4588(6) 0.4013(3) 0.7051(4) 0.0315(15) Uani 1 1 d .
H11 H 0.5386 0.3834 0.7409 0.038 Uiso 1 1 calc R
C12 C 0.3210(5) 0.3808(3) 0.7496(8) 0.060(2) Uani 1 1 d .
H12A H 0.3189 0.4019 0.8067 0.090 Uiso 1 1 calc R
H12B H 0.3151 0.3289 0.7542 0.090 Uiso 1 1 calc R
H12C H 0.2409 0.3985 0.7163 0.090 Uiso 1 1 calc R
C13 C 0.4697(8) 0.3660(3) 0.6185(4) 0.061(2) Uani 1 1 d .
H13A H 0.3899 0.3807 0.5830 0.092 Uiso 1 1 calc R
H13B H 0.4682 0.3142 0.6256 0.092 Uiso 1 1 calc R
H13C H 0.5581 0.3803 0.5910 0.092 Uiso 1 1 calc R
C14 C 0.6810(6) 0.6359(3) 0.7981(4) 0.0337(15) Uani 1 1 d .
H14 H 0.7526 0.6016 0.8205 0.040 Uiso 1 1 calc R
C15 C 0.6079(6) 0.6699(3) 0.8744(4) 0.0497(18) Uani 1 1 d .
H15A H 0.6770 0.6967 0.9080 0.075 Uiso 1 1 calc R
H15B H 0.5657 0.6327 0.9100 0.075 Uiso 1 1 calc R
H15C H 0.5338 0.7022 0.8543 0.075 Uiso 1 1 calc R
C16 C 0.7595(6) 0.6918(3) 0.7455(6) 0.045(2) Uani 1 1 d .
H16A H 0.6921 0.7270 0.7238 0.068 Uiso 1 1 calc R
H16B H 0.8071 0.6686 0.6975 0.068 Uiso 1 1 calc R
H16C H 0.8296 0.7157 0.7814 0.068 Uiso 1 1 calc R
C17 C 1.0421(5) 0.4481(3) 0.9265(3) 0.0217(11) Uani 1 1 d .
C18 C 1.0936(5) 0.3840(3) 0.9621(4) 0.0256(13) Uani 1 1 d .
C19 C 1.2251(6) 0.3852(3) 1.0020(4) 0.0304(14) Uani 1 1 d .
H19 H 1.2617 0.3422 1.0248 0.036 Uiso 1 1 calc R
C20 C 1.3029(6) 0.4459(4) 1.0095(4) 0.0358(14) Uani 1 1 d .
H20 H 1.3916 0.4452 1.0377 0.043 Uiso 1 1 calc R
C21 C 1.2510(6) 0.5081(3) 0.9757(4) 0.0366(16) Uani 1 1 d .
H21 H 1.3050 0.5505 0.9807 0.044 Uiso 1 1 calc R
C22 C 1.1212(6) 0.5105(3) 0.9344(3) 0.0262(12) Uani 1 1 d .
C23 C 1.0109(6) 0.3156(3) 0.9588(4) 0.0348(15) Uani 1 1 d .
H23 H 0.9187 0.3267 0.9309 0.042 Uiso 1 1 calc R
C24 C 0.9781(8) 0.2893(4) 1.0469(5) 0.066(2) Uani 1 1 d .
H24A H 1.0654 0.2740 1.0749 0.099 Uiso 1 1 calc R
H24B H 0.9128 0.2490 1.0433 0.099 Uiso 1 1 calc R
H24C H 0.9346 0.3276 1.0801 0.099 Uiso 1 1 calc R
C25 C 1.0820(7) 0.2581(3) 0.9050(5) 0.067(2) Uani 1 1 d .
H25A H 1.0928 0.2751 0.8463 0.101 Uiso 1 1 calc R
H25B H 1.0237 0.2150 0.9053 0.101 Uiso 1 1 calc R
H25C H 1.1750 0.2472 0.9288 0.101 Uiso 1 1 calc R
C26 C 1.0697(6) 0.5814(3) 0.9001(4) 0.0295(14) Uani 1 1 d .
H26 H 0.9838 0.5720 0.8649 0.035 Uiso 1 1 calc R
C27 C 1.0264(7) 0.6319(4) 0.9729(4) 0.0525(19) Uani 1 1 d .
H27A H 0.9822 0.6746 0.9490 0.079 Uiso 1 1 calc R
H27B H 1.1103 0.6455 1.0056 0.079 Uiso 1 1 calc R
H27C H 0.9593 0.6076 1.0105 0.079 Uiso 1 1 calc R
C28 C 1.1800(7) 0.6170(3) 0.8418(4) 0.0475(18) Uani 1 1 d .
H28A H 1.2575 0.6356 0.8766 0.071 Uiso 1 1 calc R
H28B H 1.1357 0.6561 0.8104 0.071 Uiso 1 1 calc R
H28C H 1.2169 0.5818 0.8015 0.071 Uiso 1 1 calc R

loop_
_atom_site_aniso_label
_atom_site_aniso_U_11
_atom_site_aniso_U_22
_atom_site_aniso_U_33
_atom_site_aniso_U_23
_atom_site_aniso_U_13
_atom_site_aniso_U_12
Sn1 0.02253(14) 0.02527(15) 0.02188(15) -0.0004(4) -0.0013(3) 0.00404(17)
N1 0.015(2) 0.032(3) 0.021(2) 0.008(2) -0.0002(17) 0.001(2)
N2 0.021(2) 0.027(2) 0.026(2) 0.005(2) -0.0017(18) 0.002(2)
C1 0.054(4) 0.043(4) 0.050(4) -0.023(3) -0.001(4) 0.008(4)
C2 0.035(3) 0.045(4) 0.031(4) 0.006(3) 0.013(3) 0.000(3)
C3 0.014(3) 0.036(4) 0.033(3) 0.017(3) 0.001(2) 0.005(2)
C4 0.026(3) 0.045(4) 0.025(3) 0.009(3) 0.006(3) 0.007(3)
C5 0.016(2) 0.027(3) 0.023(4) 0.009(4) 0.010(3) -0.002(2)
C6 0.022(3) 0.032(4) 0.027(3) 0.002(3) 0.007(3) 0.002(3)
C7 0.023(3) 0.040(4) 0.033(3) 0.000(3) 0.002(3) -0.004(3)
C8 0.024(3) 0.050(4) 0.030(3) 0.006(3) -0.003(3) 0.008(3)
C9 0.038(4) 0.023(3) 0.030(4) 0.006(3) 0.005(3) 0.012(3)
C10 0.026(2) 0.024(3) 0.013(5) -0.002(3) 0.004(2) 0.005(2)
C11 0.031(3) 0.027(4) 0.037(4) 0.005(3) -0.003(3) 0.000(3)
C12 0.054(4) 0.053(4) 0.074(6) 0.015(6) 0.015(7) -0.017(3)
C13 0.100(6) 0.033(4) 0.051(5) -0.013(4) 0.006(4) 0.000(4)
C14 0.038(3) 0.025(3) 0.038(4) 0.001(3) 0.003(3) -0.006(3)
C15 0.066(5) 0.046(4) 0.037(4) -0.010(3) 0.001(4) -0.006(4)
C16 0.054(3) 0.039(3) 0.042(6) -0.010(4) 0.006(4) -0.015(3)
C17 0.020(3) 0.026(3) 0.019(3) 0.003(3) 0.002(2) 0.004(3)
C18 0.021(3) 0.026(3) 0.030(3) 0.009(3) 0.007(2) 0.000(2)
C19 0.027(3) 0.033(4) 0.032(4) 0.012(3) -0.001(3) 0.009(3)
C20 0.021(3) 0.048(4) 0.039(4) 0.007(4) -0.005(3) -0.003(3)
C21 0.035(4) 0.036(4) 0.039(4) 0.003(3) 0.000(3) -0.019(3)
C22 0.027(3) 0.027(3) 0.024(3) 0.005(2) 0.002(3) -0.001(3)
C23 0.039(3) 0.026(4) 0.039(4) 0.006(3) -0.009(3) -0.002(3)
C24 0.079(5) 0.066(6) 0.052(5) 0.026(4) -0.016(4) -0.048(5)
C25 0.070(5) 0.032(4) 0.100(7) -0.013(4) -0.014(5) 0.009(4)
C26 0.039(3) 0.023(3) 0.026(3) 0.007(3) -0.001(3) -0.004(3)
C27 0.080(5) 0.035(4) 0.042(4) -0.001(4) 0.002(4) 0.004(4)
C28 0.060(4) 0.033(4) 0.049(4) 0.012(3) 0.006(3) -0.006(3)

loop_
_atom_type_symbol
_atom_type_description
_atom_type_scat_dispersion_real
_atom_type_scat_dispersion_imag
_atom_type_scat_source
C C 0.0033 0.0016 'International Tables Vol C Tables 4.2.6.8 and 6.1.1.4'
H H 0.0000 0.0000 'International Tables Vol C Tables 4.2.6.8 and 6.1.1.4'
N N 0.0061 0.0033 'International Tables Vol C Tables 4.2.6.8 and 6.1.1.4'
Sn Sn -0.6537 1.4246 'International Tables Vol C Tables 4.2.6.8 and 6.1.1.4'

loop_
_geom_angle_atom_site_label_1
_geom_angle_atom_site_label_2
_geom_angle_atom_site_label_3
_geom_angle
N1 Sn1 N2 84.19(16)
N1 Sn1 C2 113.9(2)
N2 Sn1 C2 119.4(2)
N1 Sn1 C1 113.0(2)
N2 Sn1 C1 108.6(2)
C2 Sn1 C1 114.3(2)
C5 N1 C3 120.0(4)
C5 N1 Sn1 129.6(4)
C3 N1 Sn1 110.2(3)
C17 N2 C4 115.8(4)
C17 N2 Sn1 128.8(3)
C4 N2 Sn1 111.6(3)
Sn1 C1 H1A 109.5
Sn1 C1 H1B 109.5
H1A C1 H1B 109.5
Sn1 C1 H1C 109.5
H1A C1 H1C 109.5
H1B C1 H1C 109.5
Sn1 C2 H2A 109.5
Sn1 C2 H2B 109.5
H2A C2 H2B 109.5
Sn1 C2 H2C 109.5
H2A C2 H2C 109.5
H2B C2 H2C 109.5
N1 C3 C4 111.1(4)
N1 C3 H3A 109.4
C4 C3 H3A 109.4
N1 C3 H3B 109.4
C4 C3 H3B 109.4
H3A C3 H3B 108.0
N2 C4 C3 110.3(5)
N2 C4 H4A 109.6
C3 C4 H4A 109.6
N2 C4 H4B 109.6
C3 C4 H4B 109.6
H4A C4 H4B 108.1
C6 C5 C10 119.7(6)
C6 C5 N1 119.6(5)
C10 C5 N1 120.6(5)
C7 C6 C5 117.5(6)
C7 C6 C11 120.4(6)
C5 C6 C11 122.1(5)
C8 C7 C6 122.5(6)
C8 C7 H7 118.7
C6 C7 H7 118.7
C9 C8 C7 119.5(6)
C9 C8 H8 120.3
C7 C8 H8 120.3
C8 C9 C10 121.3(6)
C8 C9 H9 119.3
C10 C9 H9 119.3
C9 C10 C5 119.4(5)
C9 C10 C14 120.2(5)
C5 C10 C14 120.2(5)
C6 C11 C13 112.9(5)
C6 C11 C12 109.6(5)
C13 C11 C12 110.9(6)
C6 C11 H11 107.7
C13 C11 H11 107.7
C12 C11 H11 107.7
C11 C12 H12A 109.5
C11 C12 H12B 109.5
H12A C12 H12B 109.5
C11 C12 H12C 109.5
H12A C12 H12C 109.5
H12B C12 H12C 109.5
C11 C13 H13A 109.5
C11 C13 H13B 109.5
H13A C13 H13B 109.5
C11 C13 H13C 109.5
H13A C13 H13C 109.5
H13B C13 H13C 109.5
C15 C14 C16 110.9(5)
C15 C14 C10 111.3(5)
C16 C14 C10 111.5(5)
C15 C14 H14 107.6
C16 C14 H14 107.6
C10 C14 H14 107.6
C14 C15 H15A 109.5
C14 C15 H15B 109.5
H15A C15 H15B 109.5
C14 C15 H15C 109.5
H15A C15 H15C 109.5
H15B C15 H15C 109.5
C14 C16 H16A 109.5
C14 C16 H16B 109.5
H16A C16 H16B 109.5
C14 C16 H16C 109.5
H16A C16 H16C 109.5
H16B C16 H16C 109.5
C22 C17 C18 119.6(5)
C22 C17 N2 122.0(5)
C18 C17 N2 118.3(5)
C19 C18 C17 118.2(5)
C19 C18 C23 119.6(5)
C17 C18 C23 122.3(5)
C20 C19 C18 122.4(5)
C20 C19 H19 118.8
C18 C19 H19 118.8
C19 C20 C21 118.9(5)
C19 C20 H20 120.5
C21 C20 H20 120.5
C20 C21 C22 121.6(5)
C20 C21 H21 119.2
C22 C21 H21 119.2
C21 C22 C17 119.3(5)
C21 C22 C26 118.6(5)
C17 C22 C26 122.2(5)
C24 C23 C18 111.0(5)
C24 C23 C25 111.5(6)
C18 C23 C25 113.2(5)
C24 C23 H23 106.9
C18 C23 H23 106.9
C25 C23 H23 106.9
C23 C24 H24A 109.5
C23 C24 H24B 109.5
H24A C24 H24B 109.5
C23 C24 H24C 109.5
H24A C24 H24C 109.5
H24B C24 H24C 109.5
C23 C25 H25A 109.5
C23 C25 H25B 109.5
H25A C25 H25B 109.5
C23 C25 H25C 109.5
H25A C25 H25C 109.5
H25B C25 H25C 109.5
C22 C26 C27 111.3(5)
C22 C26 C28 111.9(5)
C27 C26 C28 110.8(5)
C22 C26 H26 107.6
C27 C26 H26 107.6
C28 C26 H26 107.6
C26 C27 H27A 109.5
C26 C27 H27B 109.5
H27A C27 H27B 109.5
C26 C27 H27C 109.5
H27A C27 H27C 109.5
H27B C27 H27C 109.5
C26 C28 H28A 109.5
C26 C28 H28B 109.5
H28A C28 H28B 109.5
C26 C28 H28C 109.5
H28A C28 H28C 109.5
H28B C28 H28C 109.5

loop_
_geom_bond_atom_site_label_1
_geom_bond_atom_site_label_2
_geom_bond_distance
Sn1 N1 2.000(4)
Sn1 N2 2.028(4)
Sn1 C2 2.107(5)
Sn1 C1 2.127(6)
N1 C5 1.424(7)
N1 C3 1.460(7)
N2 C17 1.415(6)
N2 C4 1.469(6)
C1 H1A 0.9800
C1 H1B 0.9800
C1 H1C 0.9800
C2 H2A 0.9800
C2 H2B 0.9800
C2 H2C 0.9800
C3 C4 1.508(7)
C3 H3A 0.9900
C3 H3B 0.9900
C4 H4A 0.9900
C4 H4B 0.9900
C5 C6 1.408(8)
C5 C10 1.414(6)
C6 C7 1.394(8)
C6 C11 1.494(8)
C7 C8 1.368(8)
C7 H7 0.9500
C8 C9 1.364(8)
C8 H8 0.9500
C9 C10 1.378(7)
C9 H9 0.9500
C10 C14 1.539(7)
C11 C13 1.514(8)
C11 C12 1.530(8)
C11 H11 1.0000
C12 H12A 0.9800
C12 H12B 0.9800
C12 H12C 0.9800
C13 H13A 0.9800
C13 H13B 0.9800
C13 H13C 0.9800
C14 C15 1.524(8)
C14 C16 1.530(8)
C14 H14 1.0000
C15 H15A 0.9800
C15 H15B 0.9800
C15 H15C 0.9800
C16 H16A 0.9800
C16 H16B 0.9800
C16 H16C 0.9800
C17 C22 1.398(7)
C17 C18 1.413(7)
C18 C19 1.395(7)
C18 C23 1.506(7)
C19 C20 1.364(8)
C19 H19 0.9500
C20 C21 1.374(8)
C20 H20 0.9500
C21 C22 1.391(7)
C21 H21 0.9500
C22 C26 1.519(7)
C23 C24 1.501(9)
C23 C25 1.528(8)
C23 H23 1.0000
C24 H24A 0.9800
C24 H24B 0.9800
C24 H24C 0.9800
C25 H25A 0.9800
C25 H25B 0.9800
C25 H25C 0.9800
C26 C27 1.540(8)
C26 C28 1.542(8)
C26 H26 1.0000
C27 H27A 0.9800
C27 H27B 0.9800
C27 H27C 0.9800
C28 H28A 0.9800
C28 H28B 0.9800
C28 H28C 0.9800

loop_
_geom_torsion_atom_site_label_1
_geom_torsion_atom_site_label_2
_geom_torsion_atom_site_label_3
_geom_torsion_atom_site_label_4
_geom_torsion
N2 Sn1 N1 C5 157.8(5)
C2 Sn1 N1 C5 38.1(5)
C1 Sn1 N1 C5 -94.5(5)
N2 Sn1 N1 C3 -17.7(4)
C2 Sn1 N1 C3 -137.4(4)
C1 Sn1 N1 C3 90.0(4)
N1 Sn1 N2 C17 -160.3(5)
C2 Sn1 N2 C17 -46.0(5)
C1 Sn1 N2 C17 87.3(5)
N1 Sn1 N2 C4 -3.4(4)
C2 Sn1 N2 C4 110.8(4)
C1 Sn1 N2 C4 -115.8(4)
C5 N1 C3 C4 -140.6(5)
Sn1 N1 C3 C4 35.3(5)
C17 N2 C4 C3 -176.7(5)
Sn1 N2 C4 C3 23.2(5)
N1 C3 C4 N2 -38.5(6)
C3 N1 C5 C6 -95.2(7)
Sn1 N1 C5 C6 89.7(6)
C3 N1 C5 C10 88.2(7)
Sn1 N1 C5 C10 -86.9(7)
C10 C5 C6 C7 1.1(9)
N1 C5 C6 C7 -175.6(5)
C10 C5 C6 C11 -177.7(6)
N1 C5 C6 C11 5.6(9)
C5 C6 C7 C8 -0.8(9)
C11 C6 C7 C8 177.9(6)
C6 C7 C8 C9 -1.0(9)
C7 C8 C9 C10 2.6(9)
C8 C9 C10 C5 -2.4(9)
C8 C9 C10 C14 -178.0(5)
C6 C5 C10 C9 0.5(9)
N1 C5 C10 C9 177.1(6)
C6 C5 C10 C14 176.1(6)
N1 C5 C10 C14 -7.3(9)
C7 C6 C11 C13 57.5(8)
C5 C6 C11 C13 -123.7(6)
C7 C6 C11 C12 -66.7(8)
C5 C6 C11 C12 112.1(7)
C9 C10 C14 C15 71.9(7)
C5 C10 C14 C15 -103.7(6)
C9 C10 C14 C16 -52.5(7)
C5 C10 C14 C16 131.9(6)
C4 N2 C17 C22 -77.7(6)
Sn1 N2 C17 C22 78.3(6)
C4 N2 C17 C18 101.1(6)
Sn1 N2 C17 C18 -102.9(5)
C22 C17 C18 C19 -2.0(8)
N2 C17 C18 C19 179.2(5)
C22 C17 C18 C23 177.5(5)
N2 C17 C18 C23 -1.3(8)
C17 C18 C19 C20 1.7(8)
C23 C18 C19 C20 -177.8(5)
C18 C19 C20 C21 -0.8(9)
C19 C20 C21 C22 0.2(9)
C20 C21 C22 C17 -0.5(9)
C20 C21 C22 C26 178.9(5)
C18 C17 C22 C21 1.4(8)
N2 C17 C22 C21 -179.8(5)
C18 C17 C22 C26 -178.0(5)
N2 C17 C22 C26 0.8(8)
C19 C18 C23 C24 60.6(7)
C17 C18 C23 C24 -118.9(7)
C19 C18 C23 C25 -65.7(7)
C17 C18 C23 C25 114.8(6)
C21 C22 C26 C27 -71.2(7)
C17 C22 C26 C27 108.2(6)
C21 C22 C26 C28 53.3(7)
C17 C22 C26 C28 -127.3(6)
